data_4036817
loop_
_publ_author_name
'Dighe, Shashikant U.'
'Mahar, Rohit'
'Shukla, Sanjeev K.'
'Kant, Ruchir'
'Srivastava, Kumkum'
'Batra, Sanjay'

_publ_section_title
;
 Synthesis of S-(-)-5,6-Dihydrocanthin-4-ones via a Triple Cooperative
 Catalysis-Mediated Domino Reaction.
;
_journal_issue 11
_journal_name_full 'The Journal of organic chemistry'
_journal_page_first 4751
_journal_page_last 4761
_journal_paper_doi 10.1021/acs.joc.6b00613
_journal_volume 81
_journal_year 2016
_chemical_compound_source 'see text'
_chemical_formula_moiety 'C26 H22 N2 O3'
_chemical_formula_sum 'C26 H22 N2 O3'
_chemical_formula_weight 410.46
_space_group_IT_number 2
_space_group_name_Hall '-P 1'
_space_group_name_H-M_alt 'P -1'
_symmetry_cell_setting triclinic
_symmetry_Int_Tables_number 2
_symmetry_space_group_name_Hall '-P 1'
_symmetry_space_group_name_H-M 'P -1'
_atom_sites_solution_hydrogens geom
_atom_sites_solution_primary direct
_atom_sites_solution_secondary difmap
_cell_angle_alpha 84.285(11)
_cell_angle_beta 76.475(1)
_cell_angle_gamma 83.963(12)
_cell_formula_units_Z 4
_cell_length_a 10.717(3)
_cell_length_b 11.387(4)
_cell_length_c 17.576(5)
_cell_measurement_reflns_used 2840
_cell_measurement_temperature 293(2)
_cell_measurement_theta_max 25.3
_cell_measurement_theta_min 3.1
_cell_volume 2067.6(11)
_computing_cell_refinement
;
CrystalClear-SM Expert 2.1 b24 (Rigaku, 2012)
;
_computing_data_collection
;
CrystalClear-SM Expert 2.1 b24 (Rigaku, 2012)
;
_computing_data_reduction
;
CrystalClear-SM Expert 2.1 b24 (Rigaku, 2012)
;
_computing_molecular_graphics 'SHELXTL (Bruker, 1997)'
_computing_publication_material 'PLATON (Spek, 2003)''
_computing_structure_refinement 'SHELXTL (Bruker, 1997)'
_computing_structure_solution 'SHELXTL (Bruker, 1997)'
_diffrn_ambient_temperature 293(2)
_diffrn_detector CCD
_diffrn_detector_area_resol_mean 28.5714
_diffrn_measured_fraction_theta_full 0.975
_diffrn_measured_fraction_theta_max 0.975
_diffrn_measurement_device
;
AFC12 (Right): Kappa 3 circle
;
_diffrn_measurement_device_type
;
Rigaku Saturn724+ (4x4 bin mode)
;
_diffrn_measurement_method 'profile data from \w-scans'
_diffrn_measurement_specimen_support Loop
_diffrn_radiation_monochromator Confocal
_diffrn_radiation_type 'Mo K\a'
_diffrn_radiation_wavelength 0.71075
_diffrn_reflns_av_R_equivalents 0.0258
_diffrn_reflns_av_sigmaI/netI 0.0343
_diffrn_reflns_limit_h_max 11
_diffrn_reflns_limit_h_min -12
_diffrn_reflns_limit_k_max 13
_diffrn_reflns_limit_k_min -10
_diffrn_reflns_limit_l_max 20
_diffrn_reflns_limit_l_min -21
_diffrn_reflns_number 16174
_diffrn_reflns_theta_full 25.35
_diffrn_reflns_theta_max 25.35
_diffrn_reflns_theta_min 3.05
_diffrn_source MicroMax003_Mo
_diffrn_source_current 0.6
_diffrn_source_power 0.0
_diffrn_source_voltage 50.0
_exptl_absorpt_coefficient_mu 0.087
_exptl_absorpt_correction_T_max 0.972
_exptl_absorpt_correction_T_min 0.954
_exptl_absorpt_correction_type multi-scan
_exptl_absorpt_process_details 'REQAB (Rigaku, 1998)'
_exptl_crystal_colour Yellow
_exptl_crystal_density_diffrn 1.319
_exptl_crystal_density_method 'Not Measured'
_exptl_crystal_description Block
_exptl_crystal_F_000 864
_exptl_crystal_size_max 0.550
_exptl_crystal_size_mid 0.510
_exptl_crystal_size_min 0.330
_refine_diff_density_max 0.621
_refine_diff_density_min -0.163
_refine_diff_density_rms 0.035
_refine_ls_extinction_method none
_refine_ls_goodness_of_fit_ref 1.069
_refine_ls_matrix_type full
_refine_ls_number_parameters 567
_refine_ls_number_reflns 7371
_refine_ls_number_restraints 0
_refine_ls_restrained_S_all 1.069
_refine_ls_R_factor_all 0.0630
_refine_ls_R_factor_gt 0.0503
_refine_ls_shift/su_max 0.000
_refine_ls_shift/su_mean 0.000
_refine_ls_structure_factor_coef Fsqd
_refine_ls_weighting_details 'calc w=1/[\s^2^(Fo^2^)+(0.0675P)^2^+0.3107P] where P=(Fo^2^+2Fc^2^)/3'
_refine_ls_weighting_scheme calc
_refine_ls_wR_factor_gt 0.1277
_refine_ls_wR_factor_ref 0.1378
_reflns_number_gt 5900
_reflns_number_total 7371
_reflns_threshold_expression >2sigma(I)
_cod_data_source_file jo6b00613_si_002.cif
_cod_data_source_block xxx
_cod_depositor_comments
;
The following automatic conversions were performed:

data item '_symmetry_cell_setting' value 'Triclinic' was changed to
'triclinic' in accordance with the
/home/saulius/struct/COD-crude-data/automatic-downloads/DataCite-retrospective/ACS/depositions/lib/dictionaries/cif_core.dic
dictionary named 'cif_core.dic' version 2.4.2 last updated on
2011-04-26.

Automatic conversion script
Id: cif_fix_values 6909 2019-04-08 15:41:33Z antanas 
;
_cod_database_code 4036817

loop_
_symmetry_equiv_pos_site_id
_symmetry_equiv_pos_as_xyz
1 x,y,z
2 -x,-y,-z

loop_
_atom_site_aniso_label
_atom_site_aniso_U_11
_atom_site_aniso_U_22
_atom_site_aniso_U_33
_atom_site_aniso_U_23
_atom_site_aniso_U_13
_atom_site_aniso_U_12
O1 0.1008(12) 0.0328(8) 0.0837(10) 0.0012(7) -0.0547(9) -0.0078(7)
O2 0.0911(11) 0.0420(8) 0.0786(10) 0.0090(7) -0.0569(9) -0.0111(7)
O3 0.0680(9) 0.0381(7) 0.0601(8) -0.0028(6) -0.0393(7) -0.0088(6)
N1 0.0458(8) 0.0336(8) 0.0360(7) -0.0003(6) -0.0184(6) -0.0044(6)
N2 0.0482(8) 0.0347(8) 0.0409(8) -0.0006(6) -0.0178(7) -0.0060(6)
C1 0.0527(11) 0.0368(10) 0.0433(9) -0.0011(8) -0.0222(8) -0.0059(8)
C2 0.0457(10) 0.0354(10) 0.0387(9) -0.0004(7) -0.0156(7) -0.0055(8)
C3 0.0486(10) 0.0338(9) 0.0430(9) 0.0030(8) -0.0220(8) -0.0039(8)
C4 0.0433(9) 0.0326(9) 0.0380(9) -0.0001(7) -0.0142(7) -0.0044(7)
C5 0.0425(9) 0.0347(9) 0.0400(9) -0.0016(7) -0.0138(7) -0.0049(7)
C6 0.0603(12) 0.0350(10) 0.0567(11) -0.0006(9) -0.0255(9) -0.0031(9)
C7 0.0757(14) 0.0339(10) 0.0719(13) -0.0063(10) -0.0334(11) -0.0059(10)
C8 0.0812(15) 0.0454(12) 0.0642(13) -0.0142(10) -0.0358(11) -0.0070(11)
C9 0.0644(12) 0.0407(11) 0.0482(10) -0.0066(9) -0.0278(9) -0.0024(9)
C10 0.0432(9) 0.0320(9) 0.0370(8) -0.0021(7) -0.0133(7) -0.0037(7)
C11 0.0437(10) 0.0394(10) 0.0388(9) 0.0029(8) -0.0143(7) -0.0016(8)
C12 0.0588(12) 0.0353(10) 0.0504(10) 0.0041(8) -0.0264(9) -0.0014(9)
C13 0.0543(11) 0.0333(10) 0.0492(10) 0.0014(8) -0.0201(8) -0.0051(8)
C14 0.0442(10) 0.0344(9) 0.0382(9) -0.0004(7) -0.0155(7) -0.0040(7)
C15 0.0415(9) 0.0340(9) 0.0341(8) -0.0009(7) -0.0141(7) -0.0051(7)
C16 0.0421(10) 0.0366(10) 0.0393(9) 0.0006(7) -0.0162(7) -0.0002(7)
C17 0.0375(10) 0.0571(12) 0.0434(10) 0.0046(8) -0.0127(8) -0.0109(8)
C18 0.0425(10) 0.0623(13) 0.0365(9) 0.0053(8) -0.0113(8) -0.0119(9)
C19 0.0392(9) 0.0407(10) 0.0401(9) -0.0001(8) -0.0123(7) -0.0038(8)
C20 0.0415(10) 0.0580(12) 0.0461(10) 0.0071(9) -0.0125(8) -0.0163(9)
C21 0.0473(11) 0.0598(13) 0.0379(9) 0.0081(9) -0.0121(8) -0.0116(9)
C22 0.0420(10) 0.0522(11) 0.0418(9) 0.0009(8) -0.0157(8) -0.0084(8)
C23 0.0625(13) 0.0941(18) 0.0449(11) 0.0066(11) -0.0231(10) -0.0217(12)
C24 0.0752(15) 0.0674(15) 0.0685(14) -0.0045(12) -0.0253(12) -0.0243(12)
C25 0.0574(13) 0.0769(16) 0.0726(14) -0.0034(12) -0.0293(11) 0.0072(12)
C26 0.0610(12) 0.0464(11) 0.0602(12) -0.0058(9) -0.0357(10) -0.0086(9)
O4 0.0738(9) 0.0324(7) 0.0635(8) -0.0053(6) -0.0289(7) -0.0021(6)
O5 0.0975(12) 0.0397(8) 0.0827(10) 0.0044(7) -0.0605(9) -0.0069(8)
O6 0.0761(9) 0.0384(7) 0.0539(7) -0.0021(6) -0.0363(7) -0.0087(6)
N3 0.0477(8) 0.0334(8) 0.0435(8) -0.0019(6) -0.0229(7) -0.0051(6)
N4 0.0486(8) 0.0346(8) 0.0382(7) -0.0008(6) -0.0161(6) -0.0076(6)
C27 0.0537(11) 0.0349(10) 0.0417(9) 0.0002(8) -0.0193(8) -0.0064(8)
C28 0.0505(10) 0.0346(10) 0.0376(9) 0.0010(7) -0.0157(8) -0.0064(8)
C29 0.0534(11) 0.0330(9) 0.0429(9) 0.0029(8) -0.0193(8) -0.0060(8)
C30 0.0449(10) 0.0322(9) 0.0404(9) -0.0011(7) -0.0146(7) -0.0058(7)
C31 0.0413(9) 0.0369(10) 0.0456(9) -0.0044(8) -0.0157(8) -0.0051(8)
C32 0.0563(11) 0.0339(10) 0.0555(11) -0.0024(8) -0.0206(9) -0.0032(8)
C33 0.0599(12) 0.0347(10) 0.0747(13) -0.0093(10) -0.0225(10) -0.0040(9)
C34 0.0655(13) 0.0427(12) 0.0771(14) -0.0174(10) -0.0339(11) -0.0067(10)
C35 0.0544(11) 0.0445(11) 0.0623(12) -0.0083(9) -0.0307(9) -0.0053(9)
C36 0.0414(9) 0.0337(9) 0.0481(10) -0.0058(8) -0.0156(8) -0.0046(7)
C37 0.0393(9) 0.0391(10) 0.0448(9) 0.0023(8) -0.0169(7) -0.0042(8)
C38 0.0504(11) 0.0354(10) 0.0499(10) 0.0039(8) -0.0221(8) -0.0021(8)
C39 0.0427(10) 0.0341(10) 0.0439(9) 0.0004(8) -0.0133(7) -0.0061(8)
C40 0.0413(9) 0.0348(9) 0.0373(9) 0.0006(7) -0.0127(7) -0.0069(7)
C41 0.0420(9) 0.0330(9) 0.0383(9) -0.0011(7) -0.0148(7) -0.0067(7)
C42 0.0475(10) 0.0386(10) 0.0449(10) 0.0001(8) -0.0210(8) -0.0050(8)
C43 0.0408(10) 0.0741(15) 0.0570(12) -0.0105(10) -0.0197(9) 0.0009(10)
C44 0.0451(11) 0.0794(16) 0.0475(11) -0.0129(10) -0.0138(9) 0.0008(10)
C45 0.0458(10) 0.0475(11) 0.0459(10) -0.0017(8) -0.0166(8) -0.0050(8)
C46 0.0402(10) 0.0743(15) 0.0544(11) -0.0075(10) -0.0205(9) 0.0011(10)
C47 0.0451(11) 0.0646(13) 0.0452(10) -0.0070(9) -0.0153(8) 0.0021(9)
C48 0.0555(12) 0.0677(14) 0.0508(11) -0.0128(10) -0.0244(9) 0.0013(10)
C49 0.117(2) 0.084(2) 0.0951(19) -0.0335(16) -0.0552(17) 0.0103(17)
C50 0.0857(18) 0.111(2) 0.0553(13) 0.0040(14) -0.0229(12) 0.0024(16)
C51 0.0649(15) 0.130(2) 0.0741(15) -0.0316(16) -0.0393(12) 0.0011(15)
C52 0.0721(13) 0.0467(12) 0.0500(11) -0.0034(9) -0.0340(10) -0.0082(10)

loop_
_atom_site_label
_atom_site_type_symbol
_atom_site_thermal_displace_type
_atom_site_fract_x
_atom_site_fract_y
_atom_site_fract_z
_atom_site_occupancy
_atom_site_U_iso_or_equiv
_atom_site_calc_flag
_atom_site_refinement_flags
O1 O Uani -0.11113(16) -0.17588(12) 0.09691(9) 1.000 0.0671(6) . .
O2 O Uani -0.38736(15) 0.21829(12) -0.10361(9) 1.000 0.0649(6) . .
O3 O Uani -0.37906(13) 0.02304(11) -0.07347(8) 1.000 0.0510(5) . .
N1 N Uani -0.04215(13) 0.15589(12) 0.14146(8) 1.000 0.0370(4) . .
N2 N Uani -0.21412(14) 0.03024(13) 0.01579(8) 1.000 0.0400(5) . .
C1 C Uani -0.34647(18) 0.13105(16) -0.06934(10) 1.000 0.0424(6) . .
C2 C Uani -0.25650(17) 0.13385(15) -0.01612(9) 1.000 0.0390(6) . .
C3 C Uani -0.22859(17) 0.24532(15) -0.00076(10) 1.000 0.0403(5) . .
C4 C Uani -0.15345(16) 0.24879(15) 0.05268(9) 1.000 0.0372(5) . .
C5 C Uani -0.10898(16) 0.33861(15) 0.09037(9) 1.000 0.0383(5) . .
C6 C Uani -0.12418(19) 0.46148(16) 0.08203(11) 1.000 0.0489(6) . .
C7 C Uani -0.0734(2) 0.52562(18) 0.12812(12) 1.000 0.0575(7) . .
C8 C Uani -0.0087(2) 0.46696(18) 0.18201(12) 1.000 0.0596(8) . .
C9 C Uani 0.00786(19) 0.34483(17) 0.19238(11) 1.000 0.0485(6) . .
C10 C Uani -0.04237(16) 0.28041(15) 0.14565(9) 1.000 0.0367(5) . .
C11 C Uani -0.00017(17) 0.05595(16) 0.18397(10) 1.000 0.0404(6) . .
C12 C Uani -0.02570(18) -0.05240(16) 0.16846(11) 1.000 0.0465(6) . .
C13 C Uani -0.09416(18) -0.07560(16) 0.10991(11) 1.000 0.0444(6) . .
C14 C Uani -0.14027(16) 0.03281(15) 0.06776(9) 1.000 0.0380(5) . .
C15 C Uani -0.11031(16) 0.14024(15) 0.08599(9) 1.000 0.0356(5) . .
C16 C Uani 0.07295(16) 0.06876(15) 0.24468(9) 1.000 0.0386(6) . .
C17 C Uani 0.02456(17) 0.02868(17) 0.32173(10) 1.000 0.0455(6) . .
C18 C Uani 0.09443(17) 0.03212(18) 0.37850(10) 1.000 0.0468(6) . .
C19 C Uani 0.21481(16) 0.07498(16) 0.36084(10) 1.000 0.0396(5) . .
C20 C Uani 0.26233(17) 0.11448(18) 0.28272(10) 1.000 0.0480(6) . .
C21 C Uani 0.19372(18) 0.11156(18) 0.22578(10) 1.000 0.0482(6) . .
C22 C Uani 0.29729(17) 0.07384(17) 0.42120(10) 1.000 0.0443(6) . .
C23 C Uani 0.2241(2) 0.0385(2) 0.50473(11) 1.000 0.0651(8) . .
C24 C Uani 0.3419(2) 0.1972(2) 0.42146(13) 1.000 0.0676(8) . .
C25 C Uani 0.4144(2) -0.0156(2) 0.39912(13) 1.000 0.0676(8) . .
C26 C Uani -0.47307(19) 0.01424(18) -0.11960(12) 1.000 0.0518(7) . .
O4 O Uani 0.63889(14) 0.07753(11) 0.22936(8) 1.000 0.0544(5) . .
O5 O Uani 0.34157(16) 0.46773(12) 0.03698(9) 1.000 0.0672(6) . .
O6 O Uani 0.36583(14) 0.27147(11) 0.05822(7) 1.000 0.0524(4) . .
N3 N Uani 0.65237(14) 0.40870(12) 0.29857(8) 1.000 0.0394(5) . .
N4 N Uani 0.51353(14) 0.28171(13) 0.15740(8) 1.000 0.0393(4) . .
C27 C Uani 0.38587(18) 0.38064(16) 0.06882(10) 1.000 0.0420(6) . .
C28 C Uani 0.46795(17) 0.38489(15) 0.12690(10) 1.000 0.0400(6) . .
C29 C Uani 0.48807(17) 0.49750(16) 0.14596(10) 1.000 0.0419(6) . .
C30 C Uani 0.55523(17) 0.50154(15) 0.20356(10) 1.000 0.0383(5) . .
C31 C Uani 0.59677(17) 0.59208(16) 0.24305(10) 1.000 0.0401(5) . .
C32 C Uani 0.59232(19) 0.71415(16) 0.23068(11) 1.000 0.0474(6) . .
C33 C Uani 0.6455(2) 0.77632(18) 0.27698(12) 1.000 0.0549(7) . .
C34 C Uani 0.7006(2) 0.71737(18) 0.33508(13) 1.000 0.0578(8) . .
C35 C Uani 0.70707(19) 0.59512(17) 0.34883(12) 1.000 0.0505(7) . .
C36 C Uani 0.65532(16) 0.53320(15) 0.30170(10) 1.000 0.0399(5) . .
C37 C Uani 0.69587(16) 0.30923(16) 0.34036(10) 1.000 0.0402(5) . .
C38 C Uani 0.69173(17) 0.20119(16) 0.31546(10) 1.000 0.0441(6) . .
C39 C Uani 0.63868(17) 0.17765(16) 0.24999(10) 1.000 0.0397(6) . .
C40 C Uani 0.58058(16) 0.28568(15) 0.21327(9) 1.000 0.0371(5) . .
C41 C Uani 0.59578(16) 0.39316(15) 0.23812(9) 1.000 0.0367(5) . .
C42 C Uani 0.73507(17) 0.32499(16) 0.41412(10) 1.000 0.0420(6) . .
C43 C Uani 0.64242(19) 0.3581(2) 0.47960(11) 1.000 0.0559(7) . .
C44 C Uani 0.67592(19) 0.3695(2) 0.54947(11) 1.000 0.0567(7) . .
C45 C Uani 0.80308(17) 0.34998(17) 0.55700(10) 1.000 0.0454(6) . .
C46 C Uani 0.89311(18) 0.3153(2) 0.49122(11) 1.000 0.0549(7) . .
C47 C Uani 0.86029(18) 0.30217(18) 0.42135(11) 1.000 0.0511(7) . .
C48 C Uani 0.8365(2) 0.3660(2) 0.63487(11) 1.000 0.0559(7) . .
C49 C Uani 0.7945(3) 0.4938(3) 0.65635(17) 1.000 0.0931(11) . .
C50 C Uani 0.7644(3) 0.2814(3) 0.69954(13) 1.000 0.0844(10) . .
C51 C Uani 0.9798(2) 0.3403(3) 0.63140(15) 1.000 0.0848(10) . .
C52 C Uani 0.2834(2) 0.25952(18) 0.00552(11) 1.000 0.0527(7) . .
H3 H Uiso -0.25960 0.31440 -0.02570 1.000 0.0480 calc R
H6 H Uiso -0.16820 0.50000 0.04570 1.000 0.0590 calc R
H7 H Uiso -0.08260 0.60800 0.12300 1.000 0.0690 calc R
H8 H Uiso 0.02520 0.51160 0.21260 1.000 0.0710 calc R
H9 H Uiso 0.05120 0.30740 0.22940 1.000 0.0580 calc R
H12 H Uiso 0.00320 -0.11760 0.19790 1.000 0.0560 calc R
H17 H Uiso -0.05600 -0.00100 0.33570 1.000 0.0550 calc R
H18 H Uiso 0.05940 0.00480 0.42990 1.000 0.0560 calc R
H20 H Uiso 0.34300 0.14380 0.26860 1.000 0.0580 calc R
H21 H Uiso 0.22870 0.13850 0.17430 1.000 0.0580 calc R
H23A H Uiso 0.14880 0.09230 0.51880 1.000 0.0980 calc R
H23B H Uiso 0.27880 0.04140 0.54060 1.000 0.0980 calc R
H23C H Uiso 0.19900 -0.04060 0.50720 1.000 0.0980 calc R
H24A H Uiso 0.38770 0.22230 0.36960 1.000 0.1010 calc R
H24B H Uiso 0.39750 0.19450 0.45730 1.000 0.1010 calc R
H24C H Uiso 0.26830 0.25220 0.43760 1.000 0.1010 calc R
H25A H Uiso 0.38620 -0.09340 0.40180 1.000 0.1010 calc R
H25B H Uiso 0.46940 -0.01460 0.43500 1.000 0.1010 calc R
H25C H Uiso 0.46120 0.00540 0.34670 1.000 0.1010 calc R
H26A H Uiso -0.55240 0.05800 -0.09700 1.000 0.0780 calc R
H26B H Uiso -0.48780 -0.06740 -0.12000 1.000 0.0780 calc R
H26C H Uiso -0.44130 0.04630 -0.17240 1.000 0.0780 calc R
H29 H Uiso 0.45730 0.56640 0.12070 1.000 0.0500 calc R
H32 H Uiso 0.55420 0.75360 0.19190 1.000 0.0570 calc R
H33 H Uiso 0.64410 0.85840 0.26900 1.000 0.0660 calc R
H34 H Uiso 0.73450 0.76120 0.36610 1.000 0.0690 calc R
H35 H Uiso 0.74470 0.55650 0.38810 1.000 0.0610 calc R
H38 H Uiso 0.72590 0.13620 0.34260 1.000 0.0530 calc R
H43 H Uiso 0.55670 0.37280 0.47630 1.000 0.0670 calc R
H44 H Uiso 0.61190 0.39070 0.59270 1.000 0.0680 calc R
H46 H Uiso 0.97890 0.30030 0.49420 1.000 0.0660 calc R
H47 H Uiso 0.92370 0.27760 0.37870 1.000 0.0610 calc R
H49A H Uiso 0.84170 0.54750 0.61720 1.000 0.1400 calc R
H49B H Uiso 0.81150 0.50360 0.70650 1.000 0.1400 calc R
H49C H Uiso 0.70400 0.51020 0.65880 1.000 0.1400 calc R
H50A H Uiso 0.67340 0.29660 0.70340 1.000 0.1270 calc R
H50B H Uiso 0.78360 0.29350 0.74870 1.000 0.1270 calc R
H50C H Uiso 0.79100 0.20110 0.68710 1.000 0.1270 calc R
H51A H Uiso 1.00650 0.26050 0.61770 1.000 0.1270 calc R
H51B H Uiso 0.99630 0.34980 0.68170 1.000 0.1270 calc R
H51C H Uiso 1.02710 0.39430 0.59260 1.000 0.1270 calc R
H52A H Uiso 0.20120 0.30220 0.02350 1.000 0.0790 calc R
H52B H Uiso 0.27180 0.17730 0.00430 1.000 0.0790 calc R
H52C H Uiso 0.32230 0.29120 -0.04630 1.000 0.0790 calc R

loop_
_atom_type_symbol
_atom_type_description
_atom_type_scat_dispersion_real
_atom_type_scat_dispersion_imag
_atom_type_scat_source
O O 0.0106 0.0060 'International Tables Vol C Tables 4.2.6.8 and 6.1.1.4'
N N 0.0061 0.0033 'International Tables Vol C Tables 4.2.6.8 and 6.1.1.4'
H H 0.0000 0.0000 'International Tables Vol C Tables 4.2.6.8 and 6.1.1.4'
C C 0.0033 0.0016 'International Tables Vol C Tables 4.2.6.8 and 6.1.1.4'

loop_
_geom_angle_atom_site_label_1
_geom_angle_atom_site_label_2
_geom_angle_atom_site_label_3
_geom_angle
_geom_angle_publ_flag
C1 O3 C26 116.27(15) yes
C27 O6 C52 116.49(15) yes
C10 N1 C15 107.18(13) yes
C11 N1 C15 118.18(14) yes
C10 N1 C11 134.35(14) yes
C2 N2 C14 117.68(15) yes
C36 N3 C41 107.37(14) yes
C37 N3 C41 118.59(14) yes
C36 N3 C37 134.01(15) yes
C28 N4 C40 117.29(15) yes
O3 C1 C2 113.05(15) yes
O2 C1 O3 123.44(18) yes
O2 C1 C2 123.50(17) yes
C1 C2 C3 117.17(15) no
N2 C2 C1 117.52(15) yes
N2 C2 C3 125.24(16) yes
C2 C3 C4 117.46(16) no
C3 C4 C5 137.12(16) no
C5 C4 C15 105.89(14) no
C3 C4 C15 116.87(16) no
C4 C5 C6 131.97(16) no
C6 C5 C10 120.23(16) no
C4 C5 C10 107.78(15) no
C5 C6 C7 119.29(18) no
C6 C7 C8 119.60(19) no
C7 C8 C9 122.87(19) no
C8 C9 C10 117.52(18) no
N1 C10 C5 107.92(14) yes
C5 C10 C9 120.50(16) no
N1 C10 C9 131.58(16) yes
N1 C11 C16 119.98(15) yes
C12 C11 C16 121.08(16) no
N1 C11 C12 118.94(16) yes
C11 C12 C13 125.83(17) no
O1 C13 C12 122.92(18) yes
O1 C13 C14 123.57(18) yes
C12 C13 C14 113.52(15) no
N2 C14 C15 119.84(15) yes
C13 C14 C15 117.71(15) no
N2 C14 C13 122.37(16) yes
C4 C15 C14 122.91(16) no
N1 C15 C4 111.21(15) yes
N1 C15 C14 125.78(15) yes
C11 C16 C21 122.17(15) no
C17 C16 C21 118.06(16) no
C11 C16 C17 119.58(16) no
C16 C17 C18 120.88(17) no
C17 C18 C19 121.90(16) no
C18 C19 C22 123.11(15) no
C18 C19 C20 116.41(16) no
C20 C19 C22 120.39(16) no
C19 C20 C21 122.22(17) no
C16 C21 C20 120.54(16) no
C19 C22 C25 108.38(15) no
C23 C22 C24 107.41(16) no
C19 C22 C23 112.54(16) no
C19 C22 C24 110.15(16) no
C23 C22 C25 108.53(16) no
C24 C22 C25 109.81(17) no
C2 C3 H3 121.00 no
C4 C3 H3 121.00 no
C5 C6 H6 120.00 no
C7 C6 H6 120.00 no
C8 C7 H7 120.00 no
C6 C7 H7 120.00 no
C9 C8 H8 119.00 no
C7 C8 H8 119.00 no
C8 C9 H9 121.00 no
C10 C9 H9 121.00 no
C13 C12 H12 117.00 no
C11 C12 H12 117.00 no
C16 C17 H17 120.00 no
C18 C17 H17 120.00 no
C19 C18 H18 119.00 no
C17 C18 H18 119.00 no
C21 C20 H20 119.00 no
C19 C20 H20 119.00 no
C16 C21 H21 120.00 no
C20 C21 H21 120.00 no
C22 C23 H23B 109.00 no
C22 C23 H23A 110.00 no
H23A C23 H23B 110.00 no
H23A C23 H23C 110.00 no
C22 C23 H23C 109.00 no
H23B C23 H23C 109.00 no
C22 C24 H24B 109.00 no
C22 C24 H24C 109.00 no
C22 C24 H24A 109.00 no
H24A C24 H24B 110.00 no
H24A C24 H24C 109.00 no
H24B C24 H24C 109.00 no
C22 C25 H25C 109.00 no
H25A C25 H25B 110.00 no
H25A C25 H25C 110.00 no
C22 C25 H25A 110.00 no
C22 C25 H25B 109.00 no
H25B C25 H25C 109.00 no
H26A C26 H26C 109.00 no
H26B C26 H26C 109.00 no
O3 C26 H26A 109.00 no
O3 C26 H26B 110.00 no
O3 C26 H26C 109.00 no
H26A C26 H26B 109.00 no
O5 C27 O6 124.06(18) yes
O5 C27 C28 123.04(17) yes
O6 C27 C28 112.89(15) yes
N4 C28 C27 117.43(15) yes
N4 C28 C29 125.38(17) yes
C27 C28 C29 117.18(16) no
C28 C29 C30 117.28(16) no
C29 C30 C31 137.39(17) no
C29 C30 C41 116.68(16) no
C31 C30 C41 105.91(15) no
C30 C31 C32 132.57(17) no
C30 C31 C36 107.25(15) no
C32 C31 C36 120.12(17) no
C31 C32 C33 118.78(18) no
C32 C33 C34 120.35(19) no
C33 C34 C35 122.3(2) no
C34 C35 C36 117.12(19) no
N3 C36 C31 108.11(15) yes
N3 C36 C35 130.57(16) yes
C31 C36 C35 121.28(17) no
N3 C37 C38 118.64(16) yes
N3 C37 C42 118.53(15) yes
C38 C37 C42 122.64(16) no
C37 C38 C39 125.90(17) no
O4 C39 C38 123.10(17) yes
O4 C39 C40 123.87(16) yes
C38 C39 C40 112.99(15) no
N4 C40 C39 122.34(15) yes
N4 C40 C41 119.85(15) yes
C39 C40 C41 117.80(15) no
N3 C41 C30 111.25(15) yes
N3 C41 C40 125.53(15) yes
C30 C41 C40 123.22(16) no
C37 C42 C43 119.71(17) no
C37 C42 C47 122.11(16) no
C43 C42 C47 118.10(17) no
C42 C43 C44 120.77(19) no
C43 C44 C45 121.74(18) no
C44 C45 C46 116.27(17) no
C44 C45 C48 120.12(17) no
C46 C45 C48 123.61(17) no
C45 C46 C47 122.40(18) no
C42 C47 C46 120.69(18) no
C45 C48 C49 108.94(19) no
C45 C48 C50 109.75(19) no
C45 C48 C51 112.21(17) no
C49 C48 C50 108.8(2) no
C49 C48 C51 109.2(2) no
C50 C48 C51 107.9(2) no
C28 C29 H29 121.00 no
C30 C29 H29 121.00 no
C31 C32 H32 121.00 no
C33 C32 H32 121.00 no
C32 C33 H33 120.00 no
C34 C33 H33 120.00 no
C33 C34 H34 119.00 no
C35 C34 H34 119.00 no
C34 C35 H35 121.00 no
C36 C35 H35 121.00 no
C37 C38 H38 117.00 no
C39 C38 H38 117.00 no
C42 C43 H43 120.00 no
C44 C43 H43 120.00 no
C43 C44 H44 119.00 no
C45 C44 H44 119.00 no
C45 C46 H46 119.00 no
C47 C46 H46 119.00 no
C42 C47 H47 120.00 no
C46 C47 H47 120.00 no
C48 C49 H49A 109.00 no
C48 C49 H49B 109.00 no
C48 C49 H49C 109.00 no
H49A C49 H49B 109.00 no
H49A C49 H49C 109.00 no
H49B C49 H49C 109.00 no
C48 C50 H50A 109.00 no
C48 C50 H50B 109.00 no
C48 C50 H50C 109.00 no
H50A C50 H50B 109.00 no
H50A C50 H50C 110.00 no
H50B C50 H50C 109.00 no
C48 C51 H51A 109.00 no
C48 C51 H51B 109.00 no
C48 C51 H51C 110.00 no
H51A C51 H51B 110.00 no
H51A C51 H51C 109.00 no
H51B C51 H51C 109.00 no
O6 C52 H52A 109.00 no
O6 C52 H52B 110.00 no
O6 C52 H52C 110.00 no
H52A C52 H52B 109.00 no
H52A C52 H52C 109.00 no
H52B C52 H52C 109.00 no

loop_
_geom_bond_atom_site_label_1
_geom_bond_atom_site_label_2
_geom_bond_distance
_geom_bond_publ_flag
O1 C13 1.227(2) yes
O2 C1 1.206(2) yes
O3 C1 1.327(2) yes
O3 C26 1.450(3) yes
O4 C39 1.230(2) yes
O5 C27 1.199(2) yes
O6 C27 1.322(2) yes
O6 C52 1.446(3) yes
N1 C10 1.427(2) yes
N1 C11 1.391(2) yes
N1 C15 1.382(2) yes
N2 C14 1.345(2) yes
N2 C2 1.337(2) yes
N3 C37 1.387(2) yes
N3 C41 1.375(2) yes
N3 C36 1.428(2) yes
N4 C40 1.352(2) yes
N4 C28 1.335(2) yes
C1 C2 1.497(3) no
C2 C3 1.400(2) no
C3 C4 1.378(3) no
C4 C15 1.395(2) no
C4 C5 1.448(2) no
C5 C6 1.389(3) no
C5 C10 1.411(2) no
C6 C7 1.376(3) no
C7 C8 1.381(3) no
C8 C9 1.383(3) no
C9 C10 1.383(3) no
C11 C16 1.490(2) no
C11 C12 1.358(3) no
C12 C13 1.454(3) no
C13 C14 1.476(3) no
C14 C15 1.382(2) no
C16 C17 1.382(2) no
C16 C21 1.387(3) no
C17 C18 1.386(3) no
C18 C19 1.383(3) no
C19 C20 1.395(2) no
C19 C22 1.530(3) no
C20 C21 1.378(3) no
C22 C23 1.531(3) no
C22 C25 1.531(3) no
C22 C24 1.531(3) no
C3 H3 0.9300 no
C6 H6 0.9300 no
C7 H7 0.9300 no
C8 H8 0.9300 no
C9 H9 0.9300 no
C12 H12 0.9300 no
C17 H17 0.9300 no
C18 H18 0.9300 no
C20 H20 0.9300 no
C21 H21 0.9300 no
C23 H23A 0.9600 no
C23 H23C 0.9600 no
C23 H23B 0.9600 no
C24 H24A 0.9600 no
C24 H24C 0.9600 no
C24 H24B 0.9600 no
C25 H25B 0.9600 no
C25 H25C 0.9600 no
C25 H25A 0.9600 no
C26 H26C 0.9600 no
C26 H26A 0.9600 no
C26 H26B 0.9600 no
C27 C28 1.502(3) no
C28 C29 1.407(3) no
C29 C30 1.379(3) no
C30 C31 1.458(3) no
C30 C41 1.394(2) no
C31 C32 1.383(3) no
C31 C36 1.408(3) no
C32 C33 1.380(3) no
C33 C34 1.380(3) no
C34 C35 1.386(3) no
C35 C36 1.380(3) no
C37 C38 1.355(3) no
C37 C42 1.485(3) no
C38 C39 1.456(3) no
C39 C40 1.479(3) no
C40 C41 1.377(2) no
C42 C43 1.388(3) no
C42 C47 1.373(3) no
C43 C44 1.379(3) no
C44 C45 1.392(3) no
C45 C46 1.383(3) no
C45 C48 1.526(3) no
C46 C47 1.380(3) no
C48 C49 1.535(4) no
C48 C50 1.531(4) no
C48 C51 1.521(3) no
C29 H29 0.9300 no
C32 H32 0.9300 no
C33 H33 0.9300 no
C34 H34 0.9300 no
C35 H35 0.9300 no
C38 H38 0.9300 no
C43 H43 0.9300 no
C44 H44 0.9300 no
C46 H46 0.9300 no
C47 H47 0.9300 no
C49 H49A 0.9600 no
C49 H49B 0.9600 no
C49 H49C 0.9600 no
C50 H50A 0.9600 no
C50 H50B 0.9600 no
C50 H50C 0.9600 no
C51 H51A 0.9600 no
C51 H51B 0.9600 no
C51 H51C 0.9600 no
C52 H52A 0.9600 no
C52 H52B 0.9600 no
C52 H52C 0.9600 no

loop_
_geom_contact_atom_site_label_1
_geom_contact_atom_site_label_2
_geom_contact_distance
_geom_contact_site_symmetry_2
_geom_contact_publ_flag
O1 N2 2.878(2) . no
O1 C7 3.385(3) 1_545 no
O1 C52 3.134(3) 2_555 no
O2 C29 3.370(3) 2_565 no
O3 C26 3.398(3) 2_455 no
O3 N2 2.636(2) . no
O3 C21 3.339(3) 2_555 no
O4 C15 3.311(2) 1_655 no
O4 C26 3.220(3) 2_555 no
O4 N4 2.892(2) . no
O4 C14 3.289(2) 1_655 no
O5 C3 3.415(3) 2_565 no
O5 C29 3.314(3) 2_665 no
O6 N4 2.632(2) . no
O1 H52B 2.7500 2_555 no
O1 H7 2.4600 1_545 no
O2 H50B 2.9100 1_454 no
O2 H29 2.5000 2_565 no
O2 H26C 2.5800 . no
O2 H3 2.5400 . no
O2 H32 2.6000 2_565 no
O2 H26A 2.6500 . no
O3 H52B 2.7500 2_555 no
O3 H21 2.7900 2_555 no
O4 H26B 2.8100 2_555 no
O4 H33 2.5200 1_545 no
O4 H25C 2.5900 . no
O5 H52C 2.6500 . no
O5 H6 2.5900 2_565 no
O5 H3 2.5500 2_565 no
O5 H29 2.5400 . no
O5 H52A 2.5900 . no
O6 H21 2.6600 . no
O6 H26B 2.7900 2_555 no
N2 O3 2.636(2) . no
N2 O1 2.878(2) . no
N4 O4 2.892(2) . no
N4 O6 2.632(2) . no
N2 H52B 2.5800 2_555 no
N2 H26A 2.8100 2_455 no
N4 H26B 2.6500 2_555 no
N4 H20 2.8200 . no
C3 O5 3.415(3) 2_565 no
C4 C40 3.534(3) 1_455 no
C5 C40 3.592(3) 1_455 no
C6 C6 3.545(3) 2_565 no
C7 O1 3.385(3) 1_565 no
C9 C21 3.239(3) . no
C9 C16 3.237(3) . no
C10 C21 3.491(3) . no
C13 C14 3.548(3) 2_555 no
C14 C14 3.436(3) 2_555 no
C14 O4 3.289(2) 1_455 no
C14 C13 3.548(3) 2_555 no
C15 C39 3.479(3) 1_455 no
C15 O4 3.311(2) 1_455 no
C16 C9 3.237(3) . no
C20 C26 3.547(3) 2_555 no
C21 C10 3.491(3) . no
C21 C9 3.239(3) . no
C21 C26 3.393(3) 2_555 no
C21 O3 3.339(3) 2_555 no
C26 C21 3.393(3) 2_555 no
C26 C20 3.547(3) 2_555 no
C26 O3 3.398(3) 2_455 no
C26 O4 3.220(3) 2_555 no
C29 O5 3.314(3) 2_665 no
C29 O2 3.370(3) 2_565 no
C34 C51 3.592(3) 2_766 no
C35 C42 3.183(3) . no
C35 C43 3.385(3) . no
C36 C43 3.519(3) . no
C39 C15 3.479(3) 1_655 no
C40 C5 3.592(3) 1_655 no
C40 C4 3.534(3) 1_655 no
C42 C35 3.183(3) . no
C43 C36 3.519(3) . no
C43 C35 3.385(3) . no
C51 C34 3.592(3) 2_766 no
C52 O1 3.134(3) 2_555 no
C10 H52A 2.9800 . no
C12 H17 2.9900 . no
C16 H9 2.6900 . no
C17 H12 2.9300 . no
C18 H23C 2.7700 . no
C18 H23A 2.8300 . no
C18 H50C 3.0300 2_656 no
C20 H24A 2.7100 . no
C20 H25C 2.7600 . no
C20 H26C 3.0000 2_555 no
C21 H9 2.5600 . no
C21 H26C 3.0500 2_555 no
C23 H17 2.9800 2_556 no
C23 H18 2.5100 . no
C23 H18 3.0600 2_556 no
C24 H20 2.8100 . no
C25 H20 2.9700 . no
C26 H32 2.9500 2_565 no
C26 H21 3.0000 2_555 no
C31 H50A 3.0100 2_666 no
C32 H50A 2.8200 2_666 no
C39 H24A 3.0300 . no
C39 H25C 2.9900 . no
C40 H20 3.0700 . no
C40 H24A 3.1000 . no
C42 H35 2.6400 . no
C43 H35 2.8000 . no
C44 H49C 2.7100 . no
C44 H50A 2.7400 . no
C46 H51C 2.8000 . no
C46 H51A 2.7600 . no
C47 H35 3.0800 . no
C47 H38 3.1000 . no
C49 H44 2.8700 . no
C50 H44 2.8800 . no
C51 H46 2.5000 . no
C52 H21 3.1000 . no
C52 H6 3.0300 2_565 no
H3 O2 2.5400 . no
H3 O5 2.5500 2_565 no
H6 C52 3.0300 2_565 no
H6 H52A 2.4800 2_565 no
H6 O5 2.5900 2_565 no
H7 O1 2.4600 1_565 no
H8 H51B 2.5100 2_666 no
H8 H49B 2.4800 2_666 no
H9 C21 2.5600 . no
H9 C16 2.6900 . no
H12 C17 2.9300 . no
H17 C23 2.9800 2_556 no
H17 C12 2.9900 . no
H18 C23 3.0600 2_556 no
H18 C23 2.5100 . no
H18 H23A 2.3600 . no
H18 H23C 2.2400 . no
H18 H23A 2.5300 2_556 no
H18 H18 2.4900 2_556 no
H20 H24A 2.2300 . no
H20 H25C 2.4400 . no
H20 N4 2.8200 . no
H20 C24 2.8100 . no
H20 C25 2.9700 . no
H20 C40 3.0700 . no
H21 O6 2.6600 . no
H21 C52 3.1000 . no
H21 O3 2.7900 2_555 no
H21 C26 3.0000 2_555 no
H23A C18 2.8300 . no
H23A H18 2.3600 . no
H23A H24C 2.4700 . no
H23A H18 2.5300 2_556 no
H23B H25B 2.4900 . no
H23B H24B 2.4300 . no
H23C C18 2.7700 . no
H23C H25A 2.4600 . no
H23C H18 2.2400 . no
H24A C40 3.1000 . no
H24A C39 3.0300 . no
H24A C20 2.7100 . no
H24A H20 2.2300 . no
H24A H25C 2.5500 . no
H24B H23B 2.4300 . no
H24B H25B 2.4600 . no
H24C H23A 2.4700 . no
H25A H23C 2.4600 . no
H25B H23B 2.4900 . no
H25B H25B 2.5800 2_656 no
H25B H24B 2.4600 . no
H25C O4 2.5900 . no
H25C H24A 2.5500 . no
H25C H20 2.4400 . no
H25C C20 2.7600 . no
H25C C39 2.9900 . no
H26A H32 2.5800 2_565 no
H26A N2 2.8100 2_455 no
H26A O2 2.6500 . no
H26B O6 2.7900 2_555 no
H26B N4 2.6500 2_555 no
H26B O4 2.8100 2_555 no
H26C O2 2.5800 . no
H26C C21 3.0500 2_555 no
H26C H32 2.5000 2_565 no
H26C C20 3.0000 2_555 no
H29 O5 2.5400 . no
H29 O2 2.5000 2_565 no
H32 O2 2.6000 2_565 no
H32 C26 2.9500 2_565 no
H32 H26A 2.5800 2_565 no
H32 H26C 2.5000 2_565 no
H33 O4 2.5200 1_565 no
H35 C42 2.6400 . no
H35 C43 2.8000 . no
H35 C47 3.0800 . no
H38 C47 3.1000 . no
H44 C49 2.8700 . no
H44 C50 2.8800 . no
H44 H49C 2.3000 . no
H44 H50A 2.3200 . no
H46 C51 2.5000 . no
H46 H51A 2.2500 . no
H46 H51C 2.3000 . no
H49A H51C 2.4900 . no
H49B H50B 2.4600 . no
H49B H51B 2.4900 . no
H49B H8 2.4800 2_666 no
H49C C44 2.7100 . no
H49C H44 2.3000 . no
H49C H50A 2.5100 . no
H50A C44 2.7400 . no
H50A H44 2.3200 . no
H50A H49C 2.5100 . no
H50A C31 3.0100 2_666 no
H50A C32 2.8200 2_666 no
H50B O2 2.9100 1_656 no
H50B H49B 2.4600 . no
H50B H51B 2.4300 . no
H50C H51A 2.4800 . no
H50C C18 3.0300 2_656 no
H51A C46 2.7600 . no
H51A H46 2.2500 . no
H51A H50C 2.4800 . no
H51B H49B 2.4900 . no
H51B H50B 2.4300 . no
H51B H8 2.5100 2_666 no
H51C C46 2.8000 . no
H51C H46 2.3000 . no
H51C H49A 2.4900 . no
H52A O5 2.5900 . no
H52A C10 2.9800 . no
H52A H6 2.4800 2_565 no
H52B O1 2.7500 2_555 no
H52B O3 2.7500 2_555 no
H52B N2 2.5800 2_555 no
H52C O5 2.6500 . no

loop_
_geom_hbond_atom_site_label_D
_geom_hbond_atom_site_label_H
_geom_hbond_atom_site_label_A
_geom_hbond_distance_DH
_geom_hbond_distance_HA
_geom_hbond_distance_DA
_geom_hbond_angle_DHA
_geom_hbond_site_symmetry_A
_geom_hbond_publ_flag
C3 H3 O5 0.9300 2.5500 3.415(3) 155.00 2_565 yes
C6 H6 O5 0.9300 2.5900 3.464(3) 157.00 2_565 yes
C7 H7 O1 0.9300 2.4600 3.385(3) 174.00 1_565 yes
C25 H25C O4 0.9600 2.5900 3.516(3) 162.00 . yes
C29 H29 O2 0.9300 2.5000 3.370(3) 156.00 2_565 yes
C33 H33 O4 0.9300 2.5200 3.446(3) 173.00 1_565 yes
C52 H52B N2 0.9600 2.5800 3.531(3) 170.00 2_555 yes

loop_
_geom_torsion_atom_site_label_1
_geom_torsion_atom_site_label_2
_geom_torsion_atom_site_label_3
_geom_torsion_atom_site_label_4
_geom_torsion
_geom_torsion_publ_flag
C26 O3 C1 O2 -2.6(3) no
C26 O3 C1 C2 175.84(15) no
C52 O6 C27 C28 177.61(15) no
C52 O6 C27 O5 -1.0(3) no
C15 N1 C10 C9 177.94(19) no
C11 N1 C10 C9 4.5(3) no
C10 N1 C11 C16 -6.7(3) no
C10 N1 C11 C12 174.01(18) no
C15 N1 C11 C12 1.1(2) no
C11 N1 C10 C5 -174.90(18) no
C15 N1 C10 C5 -1.45(18) no
C10 N1 C15 C4 0.97(19) no
C11 N1 C15 C4 175.66(15) no
C10 N1 C15 C14 -175.39(16) no
C15 N1 C11 C16 -179.64(15) no
C11 N1 C15 C14 -0.7(3) no
C14 N2 C2 C3 1.1(3) no
C2 N2 C14 C13 176.52(16) no
C2 N2 C14 C15 -0.4(2) no
C14 N2 C2 C1 -175.60(15) no
C36 N3 C41 C40 176.59(16) no
C36 N3 C37 C38 -171.72(18) no
C41 N3 C37 C38 6.0(2) no
C37 N3 C41 C40 -1.7(3) no
C37 N3 C36 C35 1.4(3) no
C36 N3 C41 C30 -2.99(19) no
C37 N3 C41 C30 178.72(15) no
C37 N3 C36 C31 179.21(18) no
C36 N3 C37 C42 13.2(3) no
C41 N3 C36 C35 -176.56(19) no
C41 N3 C36 C31 1.29(19) no
C41 N3 C37 C42 -169.10(15) no
C28 N4 C40 C41 2.0(2) no
C28 N4 C40 C39 -178.40(16) no
C40 N4 C28 C29 2.6(3) no
C40 N4 C28 C27 -175.96(15) no
O3 C1 C2 N2 4.2(2) no
O2 C1 C2 C3 5.8(3) no
O3 C1 C2 C3 -172.71(16) no
O2 C1 C2 N2 -177.30(18) no
N2 C2 C3 C4 -1.3(3) no
C1 C2 C3 C4 175.34(16) no
C2 C3 C4 C15 0.9(2) no
C2 C3 C4 C5 -174.39(19) no
C3 C4 C15 N1 -176.75(15) no
C3 C4 C5 C10 174.8(2) no
C5 C4 C15 N1 -0.11(19) no
C3 C4 C5 C6 -3.4(4) no
C3 C4 C15 C14 -0.3(2) no
C15 C4 C5 C6 -178.98(19) no
C15 C4 C5 C10 -0.80(19) no
C5 C4 C15 C14 176.37(16) no
C10 C5 C6 C7 0.1(3) no
C6 C5 C10 C9 0.4(3) no
C4 C5 C6 C7 178.11(19) no
C6 C5 C10 N1 179.82(16) no
C4 C5 C10 C9 -178.08(16) no
C4 C5 C10 N1 1.39(18) no
C5 C6 C7 C8 -0.2(3) no
C6 C7 C8 C9 -0.1(3) no
C7 C8 C9 C10 0.6(3) no
C8 C9 C10 N1 180.00(18) no
C8 C9 C10 C5 -0.7(3) no
C16 C11 C12 C13 -178.98(17) no
C12 C11 C16 C17 -60.6(2) no
N1 C11 C12 C13 0.3(3) no
C12 C11 C16 C21 114.4(2) no
N1 C11 C16 C21 -64.9(2) no
N1 C11 C16 C17 120.20(19) no
C11 C12 C13 O1 177.8(2) no
C11 C12 C13 C14 -1.9(3) no
C12 C13 C14 C15 2.2(2) no
C12 C13 C14 N2 -174.74(16) no
O1 C13 C14 N2 5.5(3) no
O1 C13 C14 C15 -177.52(18) no
C13 C14 C15 N1 -1.1(3) no
N2 C14 C15 N1 175.95(16) no
N2 C14 C15 C4 0.0(3) no
C13 C14 C15 C4 -177.02(16) no
C11 C16 C17 C18 175.64(17) no
C21 C16 C17 C18 0.5(3) no
C11 C16 C21 C20 -175.47(18) no
C17 C16 C21 C20 -0.5(3) no
C16 C17 C18 C19 -0.2(3) no
C17 C18 C19 C20 -0.1(3) no
C17 C18 C19 C22 -176.64(18) no
C20 C19 C22 C25 -65.3(2) no
C18 C19 C22 C23 -8.8(3) no
C18 C19 C22 C24 -128.7(2) no
C18 C19 C22 C25 111.2(2) no
C20 C19 C22 C24 54.9(2) no
C18 C19 C20 C21 0.1(3) no
C22 C19 C20 C21 176.78(18) no
C20 C19 C22 C23 174.73(18) no
C19 C20 C21 C16 0.2(3) no
O5 C27 C28 C29 2.5(3) no
O6 C27 C28 C29 -176.09(16) no
O5 C27 C28 N4 -178.87(18) no
O6 C27 C28 N4 2.6(2) no
N4 C28 C29 C30 -3.3(3) no
C27 C28 C29 C30 175.26(16) no
C28 C29 C30 C31 -178.7(2) no
C28 C29 C30 C41 -0.7(3) no
C29 C30 C41 N3 -175.23(16) no
C29 C30 C31 C32 -7.1(4) no
C29 C30 C41 C40 5.2(3) no
C41 C30 C31 C36 -2.5(2) no
C31 C30 C41 N3 3.4(2) no
C31 C30 C41 C40 -176.17(16) no
C29 C30 C31 C36 175.7(2) no
C41 C30 C31 C32 174.7(2) no
C32 C31 C36 N3 -176.88(17) no
C32 C31 C36 C35 1.2(3) no
C30 C31 C36 N3 0.8(2) no
C30 C31 C32 C33 -177.3(2) no
C30 C31 C36 C35 178.86(17) no
C36 C31 C32 C33 -0.3(3) no
C31 C32 C33 C34 -0.8(3) no
C32 C33 C34 C35 1.0(3) no
C33 C34 C35 C36 -0.2(3) no
C34 C35 C36 N3 176.65(19) no
C34 C35 C36 C31 -1.0(3) no
N3 C37 C42 C43 69.6(2) no
C42 C37 C38 C39 171.39(17) no
N3 C37 C42 C47 -113.7(2) no
N3 C37 C38 C39 -3.5(3) no
C38 C37 C42 C43 -105.3(2) no
C38 C37 C42 C47 71.4(3) no
C37 C38 C39 C40 -3.1(3) no
C37 C38 C39 O4 179.10(19) no
O4 C39 C40 C41 -175.14(17) no
C38 C39 C40 C41 7.1(2) no
C38 C39 C40 N4 -172.50(16) no
O4 C39 C40 N4 5.3(3) no
N4 C40 C41 C30 -6.1(3) no
C39 C40 C41 N3 -5.2(3) no
C39 C40 C41 C30 174.37(16) no
N4 C40 C41 N3 174.41(16) no
C37 C42 C43 C44 177.86(19) no
C47 C42 C43 C44 1.0(3) no
C37 C42 C47 C46 -178.62(19) no
C43 C42 C47 C46 -1.9(3) no
C42 C43 C44 C45 0.8(3) no
C43 C44 C45 C46 -1.8(3) no
C43 C44 C45 C48 178.7(2) no
C44 C45 C46 C47 0.9(3) no
C48 C45 C46 C47 -179.6(2) no
C44 C45 C48 C49 -59.1(3) no
C44 C45 C48 C50 59.9(3) no
C44 C45 C48 C51 179.8(2) no
C46 C45 C48 C49 121.5(2) no
C46 C45 C48 C50 -119.5(2) no
C46 C45 C48 C51 0.4(3) no
C45 C46 C47 C42 0.9(3) no
